data_7710125
loop_
_publ_author_name
'Maji, Babulal'
'Bhandari, Anirban'
'Sadhukhan, Rayantan'
'Choudhury, Joyanta'

_publ_section_title
;
 Water&#x2010;soluble and reusable Ru--NHC catalyst for
 aqueous&#x2010;phase transfer hydrogenation of quinolines with formic
 acid
;
_journal_name_full 'Dalton Transactions'
_journal_paper_doi 10.1039/D2DT00571A
_journal_year 2022
_chemical_formula_moiety 'C19 H23 Cl N4 O2 Ru'
_chemical_formula_sum 'C19 H23 Cl N4 O2 Ru'
_chemical_formula_weight 475.93
_space_group_crystal_system orthorhombic
_space_group_IT_number 33
_space_group_name_Hall 'P 2c -2n'
_space_group_name_H-M_alt 'P n a 21'
_atom_sites_solution_hydrogens geom
_atom_sites_solution_primary dual
_audit_creation_date 2021-02-10
_audit_creation_method
;
Olex2 1.3-ac4
(compiled 2019.04.23 svn.r3594 for Rigaku Oxford Diffraction, GUI svn.r5739)
;
_audit_update_record
;
2022-01-22 deposited with the CCDC.	2022-04-26 downloaded from the CCDC.
;
_cell_angle_alpha 90
_cell_angle_beta 90
_cell_angle_gamma 90
_cell_formula_units_Z 8
_cell_length_a 14.6419(12)
_cell_length_b 13.5577(9)
_cell_length_c 19.6678(16)
_cell_measurement_reflns_used 9820
_cell_measurement_temperature 140.0
_cell_measurement_theta_max 27.10
_cell_measurement_theta_min 2.29
_cell_volume 3904.3(5)
_computing_cell_refinement 'SAINT V8.40A (?, 2016)'
_computing_data_reduction 'SAINT V8.40A (?, 2016)'
_computing_molecular_graphics 'Olex2 (Dolomanov et al., 2009)'
_computing_publication_material 'Olex2 (Dolomanov et al., 2009)'
_computing_structure_refinement 'ShelXL (Sheldrick, 2015)'
_computing_structure_solution 'ShelXT (Sheldrick, 2015)'
_diffrn_ambient_temperature 140.0
_diffrn_measured_fraction_theta_full 0.996
_diffrn_measured_fraction_theta_max 0.996
_diffrn_measurement_device_type 'Bruker APEX-II CCD'
_diffrn_measurement_method '\f and \w scans'
_diffrn_radiation_type MoK\a
_diffrn_radiation_wavelength 0.71073
_diffrn_reflns_av_R_equivalents 0.0468
_diffrn_reflns_av_unetI/netI 0.0231
_diffrn_reflns_Laue_measured_fraction_full 0.996
_diffrn_reflns_Laue_measured_fraction_max 0.996
_diffrn_reflns_limit_h_max 18
_diffrn_reflns_limit_h_min -18
_diffrn_reflns_limit_k_max 17
_diffrn_reflns_limit_k_min -17
_diffrn_reflns_limit_l_max 25
_diffrn_reflns_limit_l_min -25
_diffrn_reflns_number 86372
_diffrn_reflns_point_group_measured_fraction_full 0.996
_diffrn_reflns_point_group_measured_fraction_max 0.995
_diffrn_reflns_theta_full 25.242
_diffrn_reflns_theta_max 27.136
_diffrn_reflns_theta_min 2.047
_exptl_absorpt_coefficient_mu 0.962
_exptl_absorpt_correction_T_max 0.7455
_exptl_absorpt_correction_T_min 0.6965
_exptl_absorpt_correction_type none
_exptl_absorpt_process_details
;
SADABS-2016/2 (Bruker,2016/2) was used for absorption correction.
wR2(int) was 0.0881 before and 0.0560 after correction.
The Ratio of minimum to maximum transmission is 0.9343.
The \l/2 correction factor is Not present.
;
_exptl_crystal_colour yellow
_exptl_crystal_colour_primary yellow
_exptl_crystal_density_diffrn 1.619
_exptl_crystal_description plate
_exptl_crystal_F_000 1936
_exptl_crystal_size_max 0.188
_exptl_crystal_size_mid 0.145
_exptl_crystal_size_min 0.077
_refine_diff_density_max 0.425
_refine_diff_density_min -0.263
_refine_diff_density_rms 0.055
_refine_ls_abs_structure_details
;
 Refined as an inversion twin.
;
_refine_ls_abs_structure_Flack 0.29(3)
_refine_ls_extinction_method none
_refine_ls_goodness_of_fit_ref 1.037
_refine_ls_hydrogen_treatment constr
_refine_ls_matrix_type full
_refine_ls_number_parameters 498
_refine_ls_number_reflns 8602
_refine_ls_number_restraints 1
_refine_ls_restrained_S_all 1.037
_refine_ls_R_factor_all 0.0242
_refine_ls_R_factor_gt 0.0219
_refine_ls_shift/su_max 0.001
_refine_ls_shift/su_mean 0.000
_refine_ls_structure_factor_coef Fsqd
_refine_ls_weighting_details 'w=1/[\s^2^(Fo^2^)+(0.0256P)^2^+1.7023P] where P=(Fo^2^+2Fc^2^)/3'
_refine_ls_weighting_scheme calc
_refine_ls_wR_factor_gt 0.0507
_refine_ls_wR_factor_ref 0.0523
_reflns_Friedel_coverage 0.941
_reflns_Friedel_fraction_full 0.995
_reflns_Friedel_fraction_max 0.994
_reflns_number_gt 8165
_reflns_number_total 8602
_reflns_threshold_expression 'I > 2\s(I)'
_cod_data_source_file d2dt00571a2.cif
_cod_data_source_block f1_a_CCDC2
_cod_database_code 7710125
_shelx_shelxl_version_number 2018/3
_shelx_space_group_comment
;
The symmetry employed for this shelxl refinement is uniquely defined
by the following loop, which should always be used as a source of
symmetry information in preference to the above space-group names.
They are only intended as comments.
;
_olex2_refinement_description
;
1. Twinned data refinement
 Scales: 0.71(3)
 0.29(3)
2. Fixed Uiso
 At 1.2 times of:
  All C(H) groups
 At 1.5 times of:
  All C(H,H,H) groups
3.a Ternary CH refined with riding coordinates:
 C16(H16), C35(H35)
3.b Aromatic/amide H refined with riding coordinates:
 C11(H11), C22(H22), C5(H5), C33(H33), C34(H34), C12(H12), C31(H31), C15(H15),
 C14(H14), C21(H21), C30(H30), C24(H24), C2(H2), C3(H3)
3.c Idealised Me refined as rotating group:
 C27(H27A,H27B,H27C), C38(H38A,H38B,H38C), C17(H17A,H17B,H17C), C36(H36A,H36B,
 H36C), C9(H9A,H9B,H9C), C19(H19A,H19B,H19C), C18(H18A,H18B,H18C), C8(H8A,H8B,
 H8C), C37(H37A,H37B,H37C), C28(H28A,H28B,H28C)
;
_olex2_submission_special_instructions 'No special instructions were received'

loop_
_space_group_symop_operation_xyz
'x, y, z'
'-x, -y, z+1/2'
'x+1/2, -y+1/2, z'
'-x+1/2, y+1/2, z+1/2'

loop_
_atom_site_label
_atom_site_type_symbol
_atom_site_fract_x
_atom_site_fract_y
_atom_site_fract_z
_atom_site_U_iso_or_equiv
_atom_site_adp_type
_atom_site_occupancy
_atom_site_site_symmetry_order
_atom_site_calc_flag
_atom_site_refinement_flags_posn
_atom_site_refinement_flags_adp
_atom_site_refinement_flags_occupancy
_atom_site_disorder_assembly
_atom_site_disorder_group
Ru2 Ru 0.58755(2) 0.92959(2) 0.44492(2) 0.01844(7) Uani 1 1 d . . . . .
Ru1 Ru 0.55009(2) 0.42722(2) 0.56044(2) 0.01876(7) Uani 1 1 d . . . . .
Cl Cl 0.62051(6) 0.33535(7) 0.46897(5) 0.02581(19) Uani 1 1 d . . . . .
Cl2 Cl 0.51833(6) 0.83870(6) 0.53713(5) 0.02516(19) Uani 1 1 d . . . . .
N7 N 0.4069(2) 0.9129(2) 0.38608(18) 0.0214(7) Uani 1 1 d . . . . .
O1 O 0.74376(19) 0.0923(2) 0.71737(15) 0.0308(6) Uani 1 1 d . . . . .
O3 O 0.66129(18) 0.71948(19) 0.37997(15) 0.0264(6) Uani 1 1 d . . . . .
O2 O 0.47789(17) 0.21750(19) 0.63399(15) 0.0275(6) Uani 1 1 d . . . . .
N5 N 0.5339(2) 0.8160(2) 0.38337(17) 0.0206(6) Uani 1 1 d . . . . .
O4 O 0.3984(2) 0.5841(2) 0.29866(16) 0.0315(7) Uani 1 1 d . . . . .
N2 N 0.6112(2) 0.1561(2) 0.67434(16) 0.0226(6) Uani 1 1 d . . . . .
N1 N 0.6050(2) 0.3146(2) 0.62373(16) 0.0207(6) Uani 1 1 d . . . . .
N3 N 0.7310(2) 0.4117(2) 0.61809(17) 0.0223(7) Uani 1 1 d . . . . .
C11 C 0.4279(3) 0.4378(3) 0.6213(2) 0.0217(8) Uani 1 1 d . . . . .
H11 H 0.418752 0.403613 0.662955 0.026 Uiso 1 1 calc R . . . .
N8 N 0.4037(2) 1.0497(2) 0.4395(2) 0.0241(6) Uani 1 1 d . . . . .
C6 C 0.7046(2) 0.1619(3) 0.68951(19) 0.0221(7) Uani 1 1 d . . . . .
N4 N 0.7336(2) 0.5497(2) 0.56521(18) 0.0245(6) Uani 1 1 d . . . . .
N6 N 0.5291(2) 0.6524(2) 0.34207(16) 0.0213(6) Uani 1 1 d . . . . .
C7 C 0.5601(3) 0.2305(3) 0.6431(2) 0.0215(8) Uani 1 1 d . . . . .
C20 C 0.4591(2) 0.9743(2) 0.42480(19) 0.0209(7) Uani 1 1 d . . . . .
C27 C 0.5791(3) 0.5600(3) 0.3320(2) 0.0269(9) Uani 1 1 d . . . . .
H27A H 0.621616 0.567370 0.293885 0.040 Uiso 1 1 calc GR . . . .
H27B H 0.535765 0.506781 0.322020 0.040 Uiso 1 1 calc GR . . . .
H27C H 0.613255 0.543895 0.373385 0.040 Uiso 1 1 calc GR . . . .
C1 C 0.6780(3) 0.4740(3) 0.58072(18) 0.0218(7) Uani 1 1 d . . . . .
C23 C 0.4441(3) 0.8209(3) 0.36711(19) 0.0212(7) Uani 1 1 d . . . . .
C29 C 0.6672(3) 1.0244(3) 0.3768(2) 0.0235(8) Uani 1 1 d . . . . .
C16 C 0.4899(3) 0.5818(3) 0.6898(2) 0.0270(8) Uani 1 1 d . . . . .
H16 H 0.509950 0.529925 0.722714 0.032 Uiso 1 1 calc R . . . .
C10 C 0.4702(3) 0.5317(3) 0.6229(2) 0.0236(8) Uani 1 1 d . . . . .
C22 C 0.3200(3) 0.9508(3) 0.3760(2) 0.0280(8) Uani 1 1 d . . . . .
H22 H 0.271454 0.921884 0.350838 0.034 Uiso 1 1 calc R . . . .
C5 C 0.7466(2) 0.2523(3) 0.6707(2) 0.0240(8) Uani 1 1 d . . . . .
H5 H 0.809396 0.264004 0.679921 0.029 Uiso 1 1 calc R . . . .
C32 C 0.7145(3) 0.9513(3) 0.5093(2) 0.0264(9) Uani 1 1 d . . . . .
C38 C 0.7341(3) 0.9113(3) 0.5791(2) 0.0353(10) Uani 1 1 d . . . . .
H38A H 0.678521 0.881440 0.597828 0.053 Uiso 1 1 calc GR . . . .
H38B H 0.754133 0.965161 0.608850 0.053 Uiso 1 1 calc GR . . . .
H38C H 0.782256 0.861355 0.576261 0.053 Uiso 1 1 calc GR . . . .
C26 C 0.5796(3) 0.7305(3) 0.36932(19) 0.0202(7) Uani 1 1 d . . . . .
C33 C 0.6659(3) 1.0412(3) 0.5019(2) 0.0286(9) Uani 1 1 d . . . . .
H33 H 0.648190 1.077268 0.541195 0.034 Uiso 1 1 calc R . . . .
C34 C 0.6438(3) 1.0774(3) 0.4371(2) 0.0268(8) Uani 1 1 d . . . . .
H34 H 0.612557 1.138546 0.433200 0.032 Uiso 1 1 calc R . . . .
C12 C 0.3986(2) 0.3926(3) 0.5598(2) 0.0247(7) Uani 1 1 d . . . . .
H12 H 0.365607 0.332348 0.561181 0.030 Uiso 1 1 calc R . . . .
C31 C 0.7386(2) 0.8986(3) 0.4510(2) 0.0247(8) Uani 1 1 d . . . . .
H31 H 0.772183 0.839028 0.455137 0.030 Uiso 1 1 calc R . . . .
C4 C 0.6950(2) 0.3214(3) 0.63940(19) 0.0212(7) Uani 1 1 d . . . . .
C15 C 0.4900(2) 0.5749(2) 0.5585(2) 0.0241(7) Uani 1 1 d . . . . .
H15 H 0.519451 0.637284 0.556948 0.029 Uiso 1 1 calc R . . . .
C14 C 0.4672(3) 0.5282(3) 0.4975(2) 0.0248(8) Uani 1 1 d . . . . .
H14 H 0.484422 0.557515 0.455588 0.030 Uiso 1 1 calc R . . . .
C17 C 0.4013(3) 0.6272(3) 0.7171(2) 0.0331(9) Uani 1 1 d . . . . .
H17A H 0.383608 0.683132 0.688402 0.050 Uiso 1 1 calc GR . . . .
H17B H 0.410919 0.649969 0.763800 0.050 Uiso 1 1 calc GR . . . .
H17C H 0.352732 0.577446 0.716417 0.050 Uiso 1 1 calc GR . . . .
C21 C 0.3191(3) 1.0372(3) 0.4094(2) 0.0295(9) Uani 1 1 d . . . . .
H21 H 0.269230 1.081792 0.411941 0.035 Uiso 1 1 calc R . . . .
C30 C 0.7133(3) 0.9332(3) 0.3855(2) 0.0240(8) Uani 1 1 d . . . . .
H30 H 0.727639 0.894498 0.346702 0.029 Uiso 1 1 calc R . . . .
C24 C 0.3938(3) 0.7493(3) 0.33794(19) 0.0230(7) Uani 1 1 d . . . . .
H24 H 0.331389 0.760068 0.327154 0.028 Uiso 1 1 calc R . . . .
C36 C 0.5587(3) 1.1202(4) 0.2997(3) 0.0417(11) Uani 1 1 d . . . . .
H36A H 0.507061 1.079180 0.313981 0.063 Uiso 1 1 calc GR . . . .
H36B H 0.549946 1.140727 0.252325 0.063 Uiso 1 1 calc GR . . . .
H36C H 0.562386 1.178680 0.328814 0.063 Uiso 1 1 calc GR . . . .
C9 C 0.5608(3) 0.0682(3) 0.6958(3) 0.0332(10) Uani 1 1 d . . . . .
H9A H 0.601922 0.023891 0.720549 0.050 Uiso 1 1 calc GR . . . .
H9B H 0.536587 0.034227 0.655708 0.050 Uiso 1 1 calc GR . . . .
H9C H 0.510234 0.087734 0.725533 0.050 Uiso 1 1 calc GR . . . .
C13 C 0.4182(3) 0.4368(3) 0.4973(2) 0.0260(8) Uani 1 1 d . . . . .
C19 C 0.3950(3) 0.3897(3) 0.4307(2) 0.0312(9) Uani 1 1 d . . . . .
H19A H 0.450055 0.360527 0.410891 0.047 Uiso 1 1 calc GR . . . .
H19B H 0.370412 0.439732 0.399739 0.047 Uiso 1 1 calc GR . . . .
H19C H 0.349112 0.338134 0.438007 0.047 Uiso 1 1 calc GR . . . .
C35 C 0.6466(3) 1.0614(3) 0.3056(2) 0.0318(9) Uani 1 1 d . . . . .
H35 H 0.640311 1.002218 0.275585 0.038 Uiso 1 1 calc R . . . .
C18 C 0.5645(3) 0.6604(3) 0.6868(2) 0.0351(9) Uani 1 1 d . . . . .
H18A H 0.621123 0.630838 0.669666 0.053 Uiso 1 1 calc GR . . . .
H18B H 0.575030 0.686926 0.732502 0.053 Uiso 1 1 calc GR . . . .
H18C H 0.545382 0.713733 0.656396 0.053 Uiso 1 1 calc GR . . . .
C2 C 0.8203(3) 0.5351(3) 0.5925(2) 0.0297(9) Uani 1 1 d . . . . .
H2 H 0.870768 0.578740 0.588608 0.036 Uiso 1 1 calc R . . . .
C8 C 0.7092(3) 0.6348(3) 0.5232(2) 0.0316(9) Uani 1 1 d . . . . .
H8A H 0.664720 0.614599 0.488674 0.047 Uiso 1 1 calc GR . . . .
H8B H 0.764089 0.660463 0.500868 0.047 Uiso 1 1 calc GR . . . .
H8C H 0.682449 0.686285 0.551956 0.047 Uiso 1 1 calc GR . . . .
C37 C 0.7284(4) 1.1201(4) 0.2803(3) 0.0541(14) Uani 1 1 d . . . . .
H37A H 0.738829 1.176450 0.310515 0.081 Uiso 1 1 calc GR . . . .
H37B H 0.716345 1.143795 0.234135 0.081 Uiso 1 1 calc GR . . . .
H37C H 0.782607 1.077708 0.280092 0.081 Uiso 1 1 calc GR . . . .
C28 C 0.4274(3) 1.1342(3) 0.4824(2) 0.0337(9) Uani 1 1 d . . . . .
H28A H 0.467618 1.112363 0.519304 0.051 Uiso 1 1 calc GR . . . .
H28B H 0.371638 1.162692 0.501652 0.051 Uiso 1 1 calc GR . . . .
H28C H 0.458937 1.183968 0.454940 0.051 Uiso 1 1 calc GR . . . .
C25 C 0.4363(3) 0.6569(3) 0.32358(19) 0.0240(8) Uani 1 1 d . . . . .
C3 C 0.8197(3) 0.4481(3) 0.6253(2) 0.0290(8) Uani 1 1 d . . . . .
H3 H 0.869217 0.417802 0.648489 0.035 Uiso 1 1 calc R . . . .

loop_
_atom_site_aniso_label
_atom_site_aniso_U_11
_atom_site_aniso_U_22
_atom_site_aniso_U_33
_atom_site_aniso_U_23
_atom_site_aniso_U_13
_atom_site_aniso_U_12
Ru2 0.01603(14) 0.01528(12) 0.02401(14) -0.00044(13) -0.00126(11) -0.00129(9)
Ru1 0.01605(14) 0.01591(12) 0.02434(14) 0.00199(13) -0.00037(11) 0.00174(9)
Cl 0.0226(5) 0.0216(4) 0.0332(5) -0.0035(4) 0.0044(4) -0.0006(3)
Cl2 0.0222(5) 0.0229(4) 0.0305(4) 0.0049(3) 0.0032(4) 0.0017(3)
N7 0.0155(17) 0.0196(15) 0.0291(18) -0.0007(13) -0.0017(13) 0.0005(12)
O1 0.0247(14) 0.0272(14) 0.0405(16) 0.0106(12) -0.0055(12) 0.0055(11)
O3 0.0167(14) 0.0227(13) 0.0396(16) -0.0046(11) -0.0031(11) 0.0009(10)
O2 0.0155(13) 0.0231(13) 0.0439(17) 0.0054(12) -0.0053(12) -0.0023(10)
N5 0.0151(14) 0.0190(14) 0.0277(17) -0.0036(13) -0.0044(13) -0.0008(12)
O4 0.0230(15) 0.0282(14) 0.0434(17) -0.0123(12) -0.0025(12) -0.0050(11)
N2 0.0188(15) 0.0210(15) 0.0281(16) 0.0051(13) -0.0015(13) 0.0014(12)
N1 0.0153(14) 0.0188(15) 0.0280(17) 0.0035(12) -0.0003(13) 0.0008(12)
N3 0.0157(16) 0.0221(15) 0.0292(17) -0.0006(13) -0.0008(13) -0.0012(12)
C11 0.0152(19) 0.0233(19) 0.027(2) 0.0058(15) 0.0019(16) 0.0062(15)
N8 0.0221(15) 0.0181(14) 0.0322(17) 0.0007(15) 0.0036(15) 0.0008(11)
C6 0.0189(18) 0.0228(17) 0.0245(18) 0.0013(14) 0.0006(14) 0.0028(14)
N4 0.0221(15) 0.0199(14) 0.0313(16) -0.0006(14) 0.0037(16) -0.0017(11)
N6 0.0193(15) 0.0206(15) 0.0240(16) -0.0041(12) 0.0006(12) 0.0013(12)
C7 0.0183(18) 0.0214(18) 0.0248(19) 0.0003(15) -0.0019(14) 0.0010(14)
C20 0.0197(18) 0.0166(16) 0.0263(18) 0.0024(13) 0.0022(14) 0.0002(13)
C27 0.023(2) 0.0235(19) 0.034(2) -0.0090(16) 0.0011(17) 0.0001(14)
C1 0.0211(18) 0.0177(16) 0.0266(19) -0.0014(13) 0.0018(14) 0.0029(14)
C23 0.0192(18) 0.0206(17) 0.0238(18) 0.0027(14) -0.0009(14) 0.0005(14)
C29 0.0180(19) 0.0222(18) 0.030(2) 0.0055(15) 0.0008(15) -0.0066(14)
C16 0.029(2) 0.0260(19) 0.0260(19) 0.0022(14) -0.0019(16) 0.0047(15)
C10 0.0210(19) 0.0179(17) 0.032(2) 0.0011(15) -0.0016(16) 0.0068(14)
C22 0.0175(19) 0.0283(19) 0.038(2) -0.0003(16) -0.0023(16) 0.0012(15)
C5 0.0138(17) 0.0240(18) 0.034(2) 0.0012(15) -0.0017(15) 0.0012(14)
C32 0.019(2) 0.029(2) 0.031(2) 0.0005(16) -0.0063(16) -0.0084(16)
C38 0.034(2) 0.039(2) 0.033(2) 0.0057(17) -0.0094(18) -0.0123(19)
C26 0.0191(19) 0.0191(18) 0.0225(18) -0.0013(14) -0.0003(14) -0.0002(13)
C33 0.025(2) 0.0247(19) 0.037(2) -0.0086(17) -0.0003(17) -0.0071(16)
C34 0.0234(19) 0.0173(16) 0.040(2) 0.0015(16) -0.0027(19) -0.0050(13)
C12 0.0147(16) 0.0235(17) 0.036(2) 0.0024(17) -0.0011(17) 0.0030(13)
C31 0.0161(17) 0.0219(16) 0.036(2) 0.0040(16) -0.0040(17) -0.0032(13)
C4 0.0162(18) 0.0201(17) 0.0272(19) 0.0006(14) 0.0015(14) 0.0000(14)
C15 0.0233(18) 0.0166(15) 0.0323(19) 0.0044(16) 0.004(2) 0.0052(13)
C14 0.023(2) 0.0262(19) 0.0247(19) 0.0056(15) 0.0016(15) 0.0087(16)
C17 0.036(2) 0.027(2) 0.037(2) -0.0047(17) 0.0021(18) 0.0064(17)
C21 0.020(2) 0.0264(19) 0.042(2) 0.0029(17) 0.0018(17) 0.0062(15)
C30 0.020(2) 0.0209(18) 0.031(2) -0.0015(15) 0.0050(16) -0.0048(14)
C24 0.0184(18) 0.0240(18) 0.0264(19) -0.0003(14) -0.0024(15) -0.0010(14)
C36 0.037(3) 0.043(3) 0.046(3) 0.013(2) -0.005(2) 0.000(2)
C9 0.027(2) 0.027(2) 0.046(3) 0.0131(18) -0.0040(19) -0.0027(16)
C13 0.021(2) 0.0268(19) 0.030(2) 0.0002(15) -0.0055(17) 0.0100(15)
C19 0.031(2) 0.0288(19) 0.034(2) -0.0042(16) -0.0087(17) 0.0084(16)
C35 0.030(2) 0.033(2) 0.033(2) 0.0105(17) -0.0012(17) -0.0039(17)
C18 0.035(2) 0.036(2) 0.034(2) -0.0045(18) -0.0055(18) -0.0016(18)
C2 0.020(2) 0.0278(19) 0.041(2) -0.0035(17) 0.0037(17) -0.0056(15)
C8 0.033(2) 0.0215(19) 0.040(2) 0.0083(17) 0.0066(19) -0.0012(16)
C37 0.037(3) 0.075(4) 0.050(3) 0.031(3) -0.002(2) -0.017(3)
C28 0.035(2) 0.0203(19) 0.046(3) -0.0078(18) 0.0061(19) -0.0002(16)
C25 0.0191(19) 0.0274(19) 0.0253(19) -0.0010(15) -0.0001(15) -0.0041(14)
C3 0.0170(19) 0.0299(19) 0.040(2) -0.0009(17) -0.0009(17) -0.0051(15)

loop_
_atom_type_symbol
_atom_type_description
_atom_type_scat_dispersion_real
_atom_type_scat_dispersion_imag
_atom_type_scat_source
C C 0.0033 0.0016 'International Tables Vol C Tables 4.2.6.8 and 6.1.1.4'
H H 0.0000 0.0000 'International Tables Vol C Tables 4.2.6.8 and 6.1.1.4'
Cl Cl 0.1484 0.1585 'International Tables Vol C Tables 4.2.6.8 and 6.1.1.4'
N N 0.0061 0.0033 'International Tables Vol C Tables 4.2.6.8 and 6.1.1.4'
O O 0.0106 0.0060 'International Tables Vol C Tables 4.2.6.8 and 6.1.1.4'
Ru Ru -1.2594 0.8363 'International Tables Vol C Tables 4.2.6.8 and 6.1.1.4'

loop_
_geom_angle_atom_site_label_1
_geom_angle_atom_site_label_2
_geom_angle_atom_site_label_3
_geom_angle
_geom_angle_site_symmetry_1
_geom_angle_site_symmetry_3
_geom_angle_publ_flag
N5 Ru2 Cl2 84.38(9) . . ?
N5 Ru2 C29 105.99(14) . . ?
N5 Ru2 C32 136.04(14) . . ?
N5 Ru2 C33 170.39(14) . . ?
N5 Ru2 C34 140.68(15) . . ?
N5 Ru2 C31 105.04(13) . . ?
N5 Ru2 C30 91.35(14) . . ?
C20 Ru2 Cl2 84.80(10) . . ?
C20 Ru2 N5 76.08(13) . . ?
C20 Ru2 C29 101.55(14) . . ?
C20 Ru2 C32 146.66(15) . . ?
C20 Ru2 C33 112.27(15) . . ?
C20 Ru2 C34 93.59(14) . . ?
C20 Ru2 C31 169.10(14) . . ?
C20 Ru2 C30 132.53(15) . . ?
C29 Ru2 Cl2 168.82(11) . . ?
C29 Ru2 C32 80.16(15) . . ?
C29 Ru2 C33 68.38(15) . . ?
C29 Ru2 C31 67.63(14) . . ?
C32 Ru2 Cl2 89.48(11) . . ?
C33 Ru2 Cl2 100.76(12) . . ?
C33 Ru2 C32 36.95(15) . . ?
C33 Ru2 C31 65.83(15) . . ?
C34 Ru2 Cl2 133.09(13) . . ?
C34 Ru2 C29 38.18(16) . . ?
C34 Ru2 C32 67.00(15) . . ?
C34 Ru2 C33 37.42(17) . . ?
C34 Ru2 C31 78.66(14) . . ?
C34 Ru2 C30 67.72(15) . . ?
C31 Ru2 Cl2 106.09(10) . . ?
C31 Ru2 C32 35.98(16) . . ?
C30 Ru2 Cl2 140.15(11) . . ?
C30 Ru2 C29 37.85(14) . . ?
C30 Ru2 C32 66.68(14) . . ?
C30 Ru2 C33 79.49(15) . . ?
C30 Ru2 C31 37.26(16) . . ?
N1 Ru1 Cl 84.52(9) . . ?
N1 Ru1 C11 92.06(14) . . ?
N1 Ru1 C10 109.57(13) . . ?
N1 Ru1 C12 102.97(13) . . ?
N1 Ru1 C15 145.02(16) . . ?
N1 Ru1 C14 168.55(14) . . ?
N1 Ru1 C13 132.34(13) . . ?
C11 Ru1 Cl 143.17(11) . . ?
C11 Ru1 C10 37.84(15) . . ?
C11 Ru1 C12 37.41(16) . . ?
C11 Ru1 C15 67.39(14) . . ?
C11 Ru1 C14 79.29(15) . . ?
C11 Ru1 C13 66.43(14) . . ?
C1 Ru1 Cl 85.03(10) . . ?
C1 Ru1 N1 76.09(13) . . ?
C1 Ru1 C11 129.73(15) . . ?
C1 Ru1 C10 100.35(14) . . ?
C1 Ru1 C12 167.03(15) . . ?
C1 Ru1 C15 95.12(14) . . ?
C1 Ru1 C14 115.21(15) . . ?
C1 Ru1 C13 150.29(15) . . ?
C10 Ru1 Cl 165.71(10) . . ?
C10 Ru1 C12 67.55(14) . . ?
C10 Ru1 C13 79.63(14) . . ?
C12 Ru1 Cl 107.84(11) . . ?
C12 Ru1 C13 35.63(15) . . ?
C15 Ru1 Cl 129.02(13) . . ?
C15 Ru1 C10 37.82(15) . . ?
C15 Ru1 C12 78.19(13) . . ?
C15 Ru1 C14 37.02(16) . . ?
C15 Ru1 C13 66.48(15) . . ?
C14 Ru1 Cl 97.86(10) . . ?
C14 Ru1 C10 67.86(12) . . ?
C14 Ru1 C12 65.62(14) . . ?
C14 Ru1 C13 36.96(15) . . ?
C13 Ru1 Cl 89.14(11) . . ?
C20 N7 C23 118.0(3) . . ?
C20 N7 C22 111.6(3) . . ?
C22 N7 C23 130.1(3) . . ?
C23 N5 Ru2 117.4(2) . . ?
C23 N5 C26 118.0(3) . . ?
C26 N5 Ru2 123.5(2) . . ?
C6 N2 C9 118.4(3) . . ?
C7 N2 C6 125.1(3) . . ?
C7 N2 C9 116.4(3) . . ?
C7 N1 Ru1 125.4(2) . . ?
C4 N1 Ru1 116.8(2) . . ?
C4 N1 C7 117.4(3) . . ?
C1 N3 C4 119.4(3) . . ?
C1 N3 C3 111.4(3) . . ?
C3 N3 C4 129.0(3) . . ?
Ru1 C11 H11 124.3 . . ?
C10 C11 Ru1 73.1(2) . . ?
C10 C11 H11 118.8 . . ?
C10 C11 C12 122.5(4) . . ?
C12 C11 Ru1 75.5(2) . . ?
C12 C11 H11 118.8 . . ?
C20 N8 C21 110.9(3) . . ?
C20 N8 C28 125.4(3) . . ?
C21 N8 C28 123.7(3) . . ?
O1 C6 N2 120.3(3) . . ?
O1 C6 C5 125.1(3) . . ?
N2 C6 C5 114.6(3) . . ?
C1 N4 C2 110.8(3) . . ?
C1 N4 C8 125.6(3) . . ?
C2 N4 C8 123.5(3) . . ?
C26 N6 C27 115.8(3) . . ?
C26 N6 C25 125.3(3) . . ?
C25 N6 C27 118.9(3) . . ?
O2 C7 N2 119.0(3) . . ?
O2 C7 N1 123.2(3) . . ?
N1 C7 N2 117.8(3) . . ?
N7 C20 Ru2 116.7(2) . . ?
N8 C20 Ru2 138.9(3) . . ?
N8 C20 N7 104.3(3) . . ?
N6 C27 H27A 109.5 . . ?
N6 C27 H27B 109.5 . . ?
N6 C27 H27C 109.5 . . ?
H27A C27 H27B 109.5 . . ?
H27A C27 H27C 109.5 . . ?
H27B C27 H27C 109.5 . . ?
N3 C1 Ru1 116.1(3) . . ?
N4 C1 Ru1 139.2(3) . . ?
N4 C1 N3 104.6(3) . . ?
N5 C23 N7 110.9(3) . . ?
C24 C23 N7 122.6(3) . . ?
C24 C23 N5 126.5(3) . . ?
C34 C29 Ru2 70.1(2) . . ?
C34 C29 C35 123.5(3) . . ?
C30 C29 Ru2 70.6(2) . . ?
C30 C29 C34 116.9(4) . . ?
C30 C29 C35 119.6(4) . . ?
C35 C29 Ru2 130.6(3) . . ?
C10 C16 H16 107.7 . . ?
C10 C16 C17 108.9(3) . . ?
C10 C16 C18 114.6(3) . . ?
C17 C16 H16 107.7 . . ?
C18 C16 H16 107.7 . . ?
C18 C16 C17 109.8(3) . . ?
C11 C10 Ru1 69.1(2) . . ?
C11 C10 C16 120.5(4) . . ?
C11 C10 C15 116.0(4) . . ?
C16 C10 Ru1 132.3(3) . . ?
C15 C10 Ru1 70.2(2) . . ?
C15 C10 C16 123.5(3) . . ?
N7 C22 H22 127.4 . . ?
C21 C22 N7 105.1(4) . . ?
C21 C22 H22 127.4 . . ?
C6 C5 H5 120.9 . . ?
C4 C5 C6 118.3(3) . . ?
C4 C5 H5 120.9 . . ?
C38 C32 Ru2 128.3(3) . . ?
C33 C32 Ru2 69.1(2) . . ?
C33 C32 C38 119.9(4) . . ?
C31 C32 Ru2 71.5(2) . . ?
C31 C32 C38 121.2(4) . . ?
C31 C32 C33 118.8(4) . . ?
C32 C38 H38A 109.5 . . ?
C32 C38 H38B 109.5 . . ?
C32 C38 H38C 109.5 . . ?
H38A C38 H38B 109.5 . . ?
H38A C38 H38C 109.5 . . ?
H38B C38 H38C 109.5 . . ?
O3 C26 N5 123.2(3) . . ?
O3 C26 N6 119.3(3) . . ?
N5 C26 N6 117.4(3) . . ?
Ru2 C33 H33 128.6 . . ?
C32 C33 Ru2 73.9(2) . . ?
C32 C33 H33 119.7 . . ?
C34 C33 Ru2 70.0(2) . . ?
C34 C33 C32 120.5(4) . . ?
C34 C33 H33 119.7 . . ?
Ru2 C34 H34 128.9 . . ?
C29 C34 Ru2 71.7(2) . . ?
C29 C34 H34 119.2 . . ?
C33 C34 Ru2 72.6(2) . . ?
C33 C34 C29 121.5(3) . . ?
C33 C34 H34 119.2 . . ?
Ru1 C12 H12 132.5 . . ?
C11 C12 Ru1 67.1(2) . . ?
C11 C12 H12 119.9 . . ?
C13 C12 Ru1 73.5(2) . . ?
C13 C12 C11 120.2(3) . . ?
C13 C12 H12 119.9 . . ?
Ru2 C31 H31 132.2 . . ?
C32 C31 Ru2 72.6(2) . . ?
C32 C31 H31 119.6 . . ?
C32 C31 C30 120.7(3) . . ?
C30 C31 Ru2 68.6(2) . . ?
C30 C31 H31 119.6 . . ?
N1 C4 N3 111.0(3) . . ?
C5 C4 N1 126.9(3) . . ?
C5 C4 N3 122.2(3) . . ?
Ru1 C15 H15 129.2 . . ?
C10 C15 Ru1 71.9(2) . . ?
C10 C15 H15 119.1 . . ?
C14 C15 Ru1 72.3(2) . . ?
C14 C15 C10 121.9(3) . . ?
C14 C15 H15 119.1 . . ?
Ru1 C14 H14 126.9 . . ?
C15 C14 Ru1 70.7(2) . . ?
C15 C14 H14 119.5 . . ?
C15 C14 C13 121.0(4) . . ?
C13 C14 Ru1 75.0(2) . . ?
C13 C14 H14 119.5 . . ?
C16 C17 H17A 109.5 . . ?
C16 C17 H17B 109.5 . . ?
C16 C17 H17C 109.5 . . ?
H17A C17 H17B 109.5 . . ?
H17A C17 H17C 109.5 . . ?
H17B C17 H17C 109.5 . . ?
N8 C21 H21 126.0 . . ?
C22 C21 N8 108.0(4) . . ?
C22 C21 H21 126.0 . . ?
Ru2 C30 H30 127.1 . . ?
C29 C30 Ru2 71.5(2) . . ?
C29 C30 H30 119.3 . . ?
C31 C30 Ru2 74.1(2) . . ?
C31 C30 C29 121.4(4) . . ?
C31 C30 H30 119.3 . . ?
C23 C24 H24 120.7 . . ?
C23 C24 C25 118.6(3) . . ?
C25 C24 H24 120.7 . . ?
H36A C36 H36B 109.5 . . ?
H36A C36 H36C 109.5 . . ?
H36B C36 H36C 109.5 . . ?
C35 C36 H36A 109.5 . . ?
C35 C36 H36B 109.5 . . ?
C35 C36 H36C 109.5 . . ?
N2 C9 H9A 109.5 . . ?
N2 C9 H9B 109.5 . . ?
N2 C9 H9C 109.5 . . ?
H9A C9 H9B 109.5 . . ?
H9A C9 H9C 109.5 . . ?
H9B C9 H9C 109.5 . . ?
C12 C13 Ru1 70.9(2) . . ?
C12 C13 C14 118.1(4) . . ?
C12 C13 C19 122.7(4) . . ?
C14 C13 Ru1 68.1(2) . . ?
C14 C13 C19 119.1(4) . . ?
C19 C13 Ru1 129.8(3) . . ?
C13 C19 H19A 109.5 . . ?
C13 C19 H19B 109.5 . . ?
C13 C19 H19C 109.5 . . ?
H19A C19 H19B 109.5 . . ?
H19A C19 H19C 109.5 . . ?
H19B C19 H19C 109.5 . . ?
C29 C35 C36 114.4(4) . . ?
C29 C35 H35 107.4 . . ?
C29 C35 C37 108.5(4) . . ?
C36 C35 H35 107.4 . . ?
C36 C35 C37 111.5(4) . . ?
C37 C35 H35 107.4 . . ?
C16 C18 H18A 109.5 . . ?
C16 C18 H18B 109.5 . . ?
C16 C18 H18C 109.5 . . ?
H18A C18 H18B 109.5 . . ?
H18A C18 H18C 109.5 . . ?
H18B C18 H18C 109.5 . . ?
N4 C2 H2 126.1 . . ?
C3 C2 N4 107.7(4) . . ?
C3 C2 H2 126.1 . . ?
N4 C8 H8A 109.5 . . ?
N4 C8 H8B 109.5 . . ?
N4 C8 H8C 109.5 . . ?
H8A C8 H8B 109.5 . . ?
H8A C8 H8C 109.5 . . ?
H8B C8 H8C 109.5 . . ?
C35 C37 H37A 109.5 . . ?
C35 C37 H37B 109.5 . . ?
C35 C37 H37C 109.5 . . ?
H37A C37 H37B 109.5 . . ?
H37A C37 H37C 109.5 . . ?
H37B C37 H37C 109.5 . . ?
N8 C28 H28A 109.5 . . ?
N8 C28 H28B 109.5 . . ?
N8 C28 H28C 109.5 . . ?
H28A C28 H28B 109.5 . . ?
H28A C28 H28C 109.5 . . ?
H28B C28 H28C 109.5 . . ?
O4 C25 N6 120.2(3) . . ?
O4 C25 C24 125.8(4) . . ?
N6 C25 C24 114.0(3) . . ?
N3 C3 H3 127.3 . . ?
C2 C3 N3 105.5(4) . . ?
C2 C3 H3 127.3 . . ?

loop_
_geom_bond_atom_site_label_1
_geom_bond_atom_site_label_2
_geom_bond_distance
_geom_bond_site_symmetry_2
_geom_bond_publ_flag
Ru2 Cl2 2.4156(9) . ?
Ru2 N5 2.111(3) . ?
Ru2 C20 2.015(4) . ?
Ru2 C29 2.193(4) . ?
Ru2 C32 2.268(4) . ?
Ru2 C33 2.206(4) . ?
Ru2 C34 2.172(3) . ?
Ru2 C31 2.254(3) . ?
Ru2 C30 2.182(4) . ?
Ru1 Cl 2.4189(10) . ?
Ru1 N1 2.128(3) . ?
Ru1 C11 2.158(4) . ?
Ru1 C1 2.018(4) . ?
Ru1 C10 2.210(4) . ?
Ru1 C12 2.267(3) . ?
Ru1 C15 2.188(3) . ?
Ru1 C14 2.209(4) . ?
Ru1 C13 2.299(4) . ?
N7 C20 1.363(5) . ?
N7 C23 1.411(5) . ?
N7 C22 1.387(5) . ?
O1 C6 1.233(4) . ?
O3 C26 1.224(5) . ?
O2 C7 1.229(5) . ?
N5 C23 1.354(5) . ?
N5 C26 1.366(5) . ?
O4 C25 1.233(5) . ?
N2 C6 1.402(5) . ?
N2 C7 1.398(5) . ?
N2 C9 1.463(5) . ?
N1 C7 1.370(5) . ?
N1 C4 1.357(5) . ?
N3 C1 1.362(5) . ?
N3 C4 1.398(5) . ?
N3 C3 1.397(5) . ?
C11 H11 0.9500 . ?
C11 C10 1.417(5) . ?
C11 C12 1.423(6) . ?
N8 C20 1.337(4) . ?
N8 C21 1.383(5) . ?
N8 C28 1.464(5) . ?
C6 C5 1.421(5) . ?
N4 C1 1.344(4) . ?
N4 C2 1.393(5) . ?
N4 C8 1.463(5) . ?
N6 C27 1.465(5) . ?
N6 C26 1.398(5) . ?
N6 C25 1.407(5) . ?
C27 H27A 0.9800 . ?
C27 H27B 0.9800 . ?
C27 H27C 0.9800 . ?
C23 C24 1.347(5) . ?
C29 C34 1.428(6) . ?
C29 C30 1.419(5) . ?
C29 C35 1.517(6) . ?
C16 H16 1.0000 . ?
C16 C10 1.508(6) . ?
C16 C17 1.532(6) . ?
C16 C18 1.528(6) . ?
C10 C15 1.425(6) . ?
C22 H22 0.9500 . ?
C22 C21 1.343(6) . ?
C5 H5 0.9500 . ?
C5 C4 1.352(5) . ?
C32 C38 1.504(6) . ?
C32 C33 1.419(6) . ?
C32 C31 1.396(6) . ?
C38 H38A 0.9800 . ?
C38 H38B 0.9800 . ?
C38 H38C 0.9800 . ?
C33 H33 0.9500 . ?
C33 C34 1.405(6) . ?
C34 H34 0.9500 . ?
C12 H12 0.9500 . ?
C12 C13 1.397(6) . ?
C31 H31 0.9500 . ?
C31 C30 1.419(6) . ?
C15 H15 0.9500 . ?
C15 C14 1.396(6) . ?
C14 H14 0.9500 . ?
C14 C13 1.432(6) . ?
C17 H17A 0.9800 . ?
C17 H17B 0.9800 . ?
C17 H17C 0.9800 . ?
C21 H21 0.9500 . ?
C30 H30 0.9500 . ?
C24 H24 0.9500 . ?
C24 C25 1.427(5) . ?
C36 H36A 0.9800 . ?
C36 H36B 0.9800 . ?
C36 H36C 0.9800 . ?
C36 C35 1.518(6) . ?
C9 H9A 0.9800 . ?
C9 H9B 0.9800 . ?
C9 H9C 0.9800 . ?
C13 C19 1.495(6) . ?
C19 H19A 0.9800 . ?
C19 H19B 0.9800 . ?
C19 H19C 0.9800 . ?
C35 H35 1.0000 . ?
C35 C37 1.522(6) . ?
C18 H18A 0.9800 . ?
C18 H18B 0.9800 . ?
C18 H18C 0.9800 . ?
C2 H2 0.9500 . ?
C2 C3 1.344(6) . ?
C8 H8A 0.9800 . ?
C8 H8B 0.9800 . ?
C8 H8C 0.9800 . ?
C37 H37A 0.9800 . ?
C37 H37B 0.9800 . ?
C37 H37C 0.9800 . ?
C28 H28A 0.9800 . ?
C28 H28B 0.9800 . ?
C28 H28C 0.9800 . ?
C3 H3 0.9500 . ?

loop_
_geom_torsion_atom_site_label_1
_geom_torsion_atom_site_label_2
_geom_torsion_atom_site_label_3
_geom_torsion_atom_site_label_4
_geom_torsion
_geom_torsion_site_symmetry_1
_geom_torsion_site_symmetry_2
_geom_torsion_site_symmetry_3
_geom_torsion_site_symmetry_4
_geom_torsion_publ_flag
Ru2 N5 C23 N7 10.0(4) . . . . ?
Ru2 N5 C23 C24 -168.8(3) . . . . ?
Ru2 N5 C26 O3 -14.3(5) . . . . ?
Ru2 N5 C26 N6 165.1(3) . . . . ?
Ru2 C29 C34 C33 55.0(3) . . . . ?
Ru2 C29 C30 C31 -57.1(3) . . . . ?
Ru2 C29 C35 C36 58.1(5) . . . . ?
Ru2 C29 C35 C37 -176.6(3) . . . . ?
Ru2 C32 C33 C34 -54.3(3) . . . . ?
Ru2 C32 C31 C30 50.9(3) . . . . ?
Ru2 C33 C34 C29 -54.6(3) . . . . ?
Ru2 C31 C30 C29 55.9(3) . . . . ?
Ru1 N1 C7 O2 -10.9(5) . . . . ?
Ru1 N1 C7 N2 168.6(3) . . . . ?
Ru1 N1 C4 N3 8.9(4) . . . . ?
Ru1 N1 C4 C5 -170.5(3) . . . . ?
Ru1 C11 C10 C16 -127.6(3) . . . . ?
Ru1 C11 C10 C15 53.9(3) . . . . ?
Ru1 C11 C12 C13 -52.9(3) . . . . ?
Ru1 C10 C15 C14 54.6(3) . . . . ?
Ru1 C12 C13 C14 -50.8(3) . . . . ?
Ru1 C12 C13 C19 125.7(4) . . . . ?
Ru1 C15 C14 C13 57.9(3) . . . . ?
Ru1 C14 C13 C12 52.1(3) . . . . ?
Ru1 C14 C13 C19 -124.5(4) . . . . ?
N7 C23 C24 C25 -176.9(3) . . . . ?
N7 C22 C21 N8 -0.7(5) . . . . ?
O1 C6 C5 C4 178.9(4) . . . . ?
N5 C23 C24 C25 1.8(6) . . . . ?
N2 C6 C5 C4 -1.6(5) . . . . ?
C11 C10 C15 Ru1 -53.3(3) . . . . ?
C11 C10 C15 C14 1.3(5) . . . . ?
C11 C12 C13 Ru1 50.1(3) . . . . ?
C11 C12 C13 C14 -0.7(5) . . . . ?
C11 C12 C13 C19 175.7(4) . . . . ?
C6 N2 C7 O2 -178.2(4) . . . . ?
C6 N2 C7 N1 2.2(6) . . . . ?
C6 C5 C4 N1 0.5(6) . . . . ?
C6 C5 C4 N3 -178.9(3) . . . . ?
N4 C2 C3 N3 -0.9(5) . . . . ?
C7 N2 C6 O1 179.8(4) . . . . ?
C7 N2 C6 C5 0.3(5) . . . . ?
C7 N1 C4 N3 -178.5(3) . . . . ?
C7 N1 C4 C5 2.1(6) . . . . ?
C20 N7 C23 N5 -9.2(5) . . . . ?
C20 N7 C23 C24 169.7(4) . . . . ?
C20 N7 C22 C21 -0.1(5) . . . . ?
C20 N8 C21 C22 1.4(5) . . . . ?
C27 N6 C26 O3 3.4(5) . . . . ?
C27 N6 C26 N5 -176.0(3) . . . . ?
C27 N6 C25 O4 -0.8(6) . . . . ?
C27 N6 C25 C24 177.8(3) . . . . ?
C1 N3 C4 N1 -6.1(5) . . . . ?
C1 N3 C4 C5 173.3(4) . . . . ?
C1 N3 C3 C2 0.9(5) . . . . ?
C1 N4 C2 C3 0.6(5) . . . . ?
C23 N7 C20 Ru2 4.1(4) . . . . ?
C23 N7 C20 N8 -174.5(3) . . . . ?
C23 N7 C22 C21 174.6(4) . . . . ?
C23 N5 C26 O3 177.6(4) . . . . ?
C23 N5 C26 N6 -3.0(5) . . . . ?
C23 C24 C25 O4 178.1(4) . . . . ?
C23 C24 C25 N6 -0.4(5) . . . . ?
C16 C10 C15 Ru1 128.3(4) . . . . ?
C16 C10 C15 C14 -177.2(4) . . . . ?
C10 C11 C12 Ru1 58.6(3) . . . . ?
C10 C11 C12 C13 5.7(5) . . . . ?
C10 C15 C14 Ru1 -54.4(3) . . . . ?
C10 C15 C14 C13 3.5(5) . . . . ?
C22 N7 C20 Ru2 179.6(3) . . . . ?
C22 N7 C20 N8 0.9(4) . . . . ?
C22 N7 C23 N5 176.4(4) . . . . ?
C22 N7 C23 C24 -4.7(6) . . . . ?
C32 C33 C34 Ru2 56.1(3) . . . . ?
C32 C33 C34 C29 1.5(6) . . . . ?
C32 C31 C30 Ru2 -52.6(3) . . . . ?
C32 C31 C30 C29 3.3(5) . . . . ?
C38 C32 C33 Ru2 -123.0(4) . . . . ?
C38 C32 C33 C34 -177.3(4) . . . . ?
C38 C32 C31 Ru2 124.1(4) . . . . ?
C38 C32 C31 C30 174.9(4) . . . . ?
C26 N5 C23 N7 178.8(3) . . . . ?
C26 N5 C23 C24 0.0(6) . . . . ?
C26 N6 C25 O4 178.6(4) . . . . ?
C26 N6 C25 C24 -2.8(5) . . . . ?
C33 C32 C31 Ru2 -52.2(3) . . . . ?
C33 C32 C31 C30 -1.3(5) . . . . ?
C34 C29 C30 Ru2 54.4(3) . . . . ?
C34 C29 C30 C31 -2.8(5) . . . . ?
C34 C29 C35 C36 -33.6(5) . . . . ?
C34 C29 C35 C37 91.6(5) . . . . ?
C12 C11 C10 Ru1 -59.7(3) . . . . ?
C12 C11 C10 C16 172.7(4) . . . . ?
C12 C11 C10 C15 -5.8(5) . . . . ?
C31 C32 C33 Ru2 53.3(3) . . . . ?
C31 C32 C33 C34 -1.1(6) . . . . ?
C4 N1 C7 O2 177.2(4) . . . . ?
C4 N1 C7 N2 -3.3(5) . . . . ?
C4 N3 C1 Ru1 0.3(4) . . . . ?
C4 N3 C1 N4 -176.3(3) . . . . ?
C4 N3 C3 C2 176.2(4) . . . . ?
C15 C14 C13 Ru1 -55.8(3) . . . . ?
C15 C14 C13 C12 -3.7(6) . . . . ?
C15 C14 C13 C19 179.7(4) . . . . ?
C17 C16 C10 Ru1 -166.8(3) . . . . ?
C17 C16 C10 C11 -78.3(4) . . . . ?
C17 C16 C10 C15 100.1(4) . . . . ?
C21 N8 C20 Ru2 -179.5(3) . . . . ?
C21 N8 C20 N7 -1.4(4) . . . . ?
C30 C29 C34 Ru2 -54.7(3) . . . . ?
C30 C29 C34 C33 0.4(5) . . . . ?
C30 C29 C35 C36 147.3(4) . . . . ?
C30 C29 C35 C37 -87.5(5) . . . . ?
C9 N2 C6 O1 3.4(5) . . . . ?
C9 N2 C6 C5 -176.1(4) . . . . ?
C9 N2 C7 O2 -1.8(5) . . . . ?
C9 N2 C7 N1 178.7(3) . . . . ?
C35 C29 C34 Ru2 126.2(4) . . . . ?
C35 C29 C34 C33 -178.7(4) . . . . ?
C35 C29 C30 Ru2 -126.4(3) . . . . ?
C35 C29 C30 C31 176.4(4) . . . . ?
C18 C16 C10 Ru1 69.7(4) . . . . ?
C18 C16 C10 C11 158.3(4) . . . . ?
C18 C16 C10 C15 -23.4(5) . . . . ?
C2 N4 C1 Ru1 -175.3(3) . . . . ?
C2 N4 C1 N3 0.0(4) . . . . ?
C8 N4 C1 Ru1 2.3(6) . . . . ?
C8 N4 C1 N3 177.7(4) . . . . ?
C8 N4 C2 C3 -177.1(4) . . . . ?
C28 N8 C20 Ru2 -0.4(7) . . . . ?
C28 N8 C20 N7 177.8(4) . . . . ?
C28 N8 C21 C22 -177.8(4) . . . . ?
C25 N6 C26 O3 -176.0(4) . . . . ?
C25 N6 C26 N5 4.6(6) . . . . ?
C3 N3 C1 Ru1 176.0(3) . . . . ?
C3 N3 C1 N4 -0.6(4) . . . . ?
C3 N3 C4 N1 179.0(4) . . . . ?
C3 N3 C4 C5 -1.6(6) . . . . ?

loop_
_twin_individual_id
_twin_individual_mass_fraction_refined
1 0.71(3)
2 0.29(3)
